data_7716812
loop_
_publ_author_name
'Li, Kai'
'Li, Zhi-Gang'
'Chen, Yong-Qiang'
'Li, Wei'

_publ_section_title
;
 B-site substitution effects on the mechanical properties of halide
 perovskites
 [C<sub>4</sub>H<sub>12</sub>N<sub>2</sub>][BCl<sub>3</sub>]&#xb7;H<sub>2</sub>O
 (B = NH<sub>4</sub><sup>+</sup>; K<sup>+</sup>).
;
_journal_issue 34
_journal_name_full 'Dalton transactions (Cambridge, England : 2003)'
_journal_page_first 14451
_journal_page_last 14456
_journal_paper_doi 10.1039/d4dt01795a
_journal_volume 53
_journal_year 2024
_chemical_formula_moiety '0.13(Cl24 K8), 0.5(H4 O2), C4 H12 N2'
_chemical_formula_sum 'C4 H14 Cl3 K N2 O'
_chemical_formula_weight 251.62
_space_group_crystal_system orthorhombic
_space_group_IT_number 57
_space_group_name_Hall '-P 2c 2b'
_space_group_name_H-M_alt 'P b c m'
_atom_sites_solution_hydrogens mixed
_atom_sites_solution_primary direct
_audit_creation_date 2019-06-04
_audit_creation_method
;
Olex2 1.2
(compiled 2018.05.29 svn.r3508 for OlexSys, GUI svn.r5506)
;
_audit_update_record
;
2024-05-09 deposited with the CCDC.	2024-08-06 downloaded from the CCDC.
;
_cell_angle_alpha 90
_cell_angle_beta 90
_cell_angle_gamma 90
_cell_formula_units_Z 4
_cell_length_a 6.41538(13)
_cell_length_b 12.7348(3)
_cell_length_c 12.7219(3)
_cell_measurement_reflns_used 2496
_cell_measurement_temperature 120.00(10)
_cell_measurement_theta_max 72.8650
_cell_measurement_theta_min 3.4750
_cell_volume 1039.36(4)
_computing_cell_refinement 'CrysAlisPro 1.171.39.33c (Rigaku OD, 2017)'
_computing_data_collection 'CrysAlisPro 1.171.39.33c (Rigaku OD, 2017)'
_computing_data_reduction 'CrysAlisPro 1.171.39.33c (Rigaku OD, 2017)'
_computing_molecular_graphics 'Olex2 (Dolomanov et al., 2009)'
_computing_publication_material 'Olex2 (Dolomanov et al., 2009)'
_computing_structure_refinement 'ShelXL (Sheldrick, 2015)'
_computing_structure_solution 'ShelXT (Sheldrick, 2015)'
_diffrn_ambient_environment N~2~
_diffrn_ambient_temperature 120.00(10)
_diffrn_detector 'CCD plate'
_diffrn_measured_fraction_theta_full 0.997
_diffrn_measured_fraction_theta_max 0.975
_diffrn_measurement_details
;
List of Runs (angles in degrees, time in seconds):

  # Type    Start    End  Width  t~exp~   \w     \q     \k     \f   Frames
#--------------------------------------------------------------------------
  1  \w     35.00  87.00   0.50    0.50    --    0.00  77.00-180.00  104
  2  \w    -37.00  10.00   0.50    0.50    --    0.00  57.00 -30.00   94
  3  \w     48.00 171.00   0.50    0.50    --   98.20  30.00 120.00  246
  4  \w     46.00 118.00   0.50    0.50    --   98.20 -82.00  90.00  144
  5  \w     10.00  43.00   0.50    0.50    --   98.20 -82.00  90.00   66
  6  \w     74.00 156.00   0.50    0.50    --   98.20  61.00-180.00  164
  7  \w     85.00 141.00   0.50    0.50    --   98.20 -82.00  30.00  112
;
_diffrn_measurement_device 'four-circle diffractometer'
_diffrn_measurement_device_type 'XtaLAB AFC12 (RINC): Kappa single'
_diffrn_measurement_method '\w scans'
_diffrn_orient_matrix_type 'CrysAlisPro convention (1999,Acta A55,543-557)'
_diffrn_orient_matrix_UB_11 -0.1216081000
_diffrn_orient_matrix_UB_12 -0.1007857000
_diffrn_orient_matrix_UB_13 0.0265222000
_diffrn_orient_matrix_UB_21 -0.2061069000
_diffrn_orient_matrix_UB_22 0.0620109000
_diffrn_orient_matrix_UB_23 -0.0034665000
_diffrn_orient_matrix_UB_31 -0.0209936000
_diffrn_orient_matrix_UB_32 -0.0246969000
_diffrn_orient_matrix_UB_33 -0.1181485000
_diffrn_radiation_monochromator mirror
_diffrn_radiation_probe x-ray
_diffrn_radiation_type CuK\a
_diffrn_radiation_wavelength 1.54184
_diffrn_reflns_av_R_equivalents 0.0154
_diffrn_reflns_av_unetI/netI 0.0153
_diffrn_reflns_Laue_measured_fraction_full 0.997
_diffrn_reflns_Laue_measured_fraction_max 0.975
_diffrn_reflns_limit_h_max 7
_diffrn_reflns_limit_h_min -7
_diffrn_reflns_limit_k_max 11
_diffrn_reflns_limit_k_min -15
_diffrn_reflns_limit_l_max 14
_diffrn_reflns_limit_l_min -15
_diffrn_reflns_number 3008
_diffrn_reflns_point_group_measured_fraction_full 0.997
_diffrn_reflns_point_group_measured_fraction_max 0.975
_diffrn_reflns_theta_full 67.684
_diffrn_reflns_theta_max 73.087
_diffrn_reflns_theta_min 6.902
_diffrn_source 'Rotating-anode X-ray tube (dual wavelength)'
_diffrn_source_type 'Rigaku (Cu) X-ray DW Source'
_exptl_absorpt_coefficient_mu 11.214
_exptl_absorpt_correction_T_max 1.00000
_exptl_absorpt_correction_T_min 0.19570
_exptl_absorpt_correction_type multi-scan
_exptl_absorpt_process_details
;
CrysAlisPro 1.171.39.33c (Rigaku Oxford Diffraction, 2017)
Empirical absorption correction using spherical harmonics,
 implemented in SCALE3 ABSPACK scaling algorithm.
;
_exptl_crystal_colour colorless
_exptl_crystal_density_diffrn 1.608
_exptl_crystal_description block
_exptl_crystal_F_000 520
_refine_diff_density_max 0.484
_refine_diff_density_min -1.289
_refine_diff_density_rms 0.204
_refine_ls_extinction_method none
_refine_ls_goodness_of_fit_ref 1.207
_refine_ls_hydrogen_treatment constr
_refine_ls_matrix_type full
_refine_ls_number_parameters 60
_refine_ls_number_reflns 1066
_refine_ls_number_restraints 0
_refine_ls_restrained_S_all 1.207
_refine_ls_R_factor_all 0.0384
_refine_ls_R_factor_gt 0.0381
_refine_ls_shift/su_max 0.000
_refine_ls_shift/su_mean 0.000
_refine_ls_structure_factor_coef Fsqd
_refine_ls_weighting_details 'w=1/[\s^2^(Fo^2^)+(0.0589P)^2^+0.5465P] where P=(Fo^2^+2Fc^2^)/3'
_refine_ls_weighting_scheme calc
_refine_ls_wR_factor_gt 0.0961
_refine_ls_wR_factor_ref 0.0964
_reflns_Friedel_coverage 0.000
_reflns_number_gt 1041
_reflns_number_total 1066
_reflns_threshold_expression 'I > 2\s(I)'
_cod_data_source_file d4dt01795a2.cif
_cod_data_source_block 5-27-1
_cod_depositor_comments 'Adding full bibliography for 7716812.cif.'
_cod_original_cell_volume 1039.35(4)
_cod_database_code 7716812
_shelx_shelxl_version_number 2016/6
_shelx_space_group_comment
;
The symmetry employed for this shelxl refinement is uniquely defined
by the following loop, which should always be used as a source of
symmetry information in preference to the above space-group names.
They are only intended as comments.
;
_reflns_odcompleteness_completeness 99.82
_reflns_odcompleteness_iscentric 1
_reflns_odcompleteness_theta 66.97
_olex2_refinement_description
;
1. Fixed Uiso
 At 1.2 times of:
  All C(H,H) groups, All N(H,H) groups
 At 1.5 times of:
  All O(H,H) groups
2. Others
 Fixed Sof: H1E(0.5) H1F(0.5)
3.a Free rotating group:
 O1(H1E,H1F)
3.b Secondary CH2 refined with riding coordinates:
 N1(H1A,H1B), C1(H1C,H1D), C2(H2A,H2B)
;
_olex2_submission_special_instructions 'No special instructions were received'
_oxdiff_exptl_absorpt_empirical_details
;
Empirical correction (ABSPACK) includes:
- Absorption correction using spherical harmonics
- Frame scaling
;
_oxdiff_exptl_absorpt_empirical_full_max 3.257
_oxdiff_exptl_absorpt_empirical_full_min 0.507

loop_
_space_group_symop_operation_xyz
'x, y, z'
'-x, -y, z+1/2'
'-x, y+1/2, -z+1/2'
'x, -y+1/2, -z'
'-x, -y, -z'
'x, y, -z-1/2'
'x, -y-1/2, z-1/2'
'-x, y-1/2, z'

loop_
_atom_site_label
_atom_site_type_symbol
_atom_site_fract_x
_atom_site_fract_y
_atom_site_fract_z
_atom_site_U_iso_or_equiv
_atom_site_adp_type
_atom_site_occupancy
_atom_site_site_symmetry_order
_atom_site_calc_flag
_atom_site_refinement_flags_posn
_atom_site_refinement_flags_adp
_atom_site_refinement_flags_occupancy
_atom_site_disorder_assembly
_atom_site_disorder_group
K1 K 0.00396(8) 0.76217(5) 0.250000 0.0087(2) Uani 1 2 d S T P . .
Cl3 Cl -0.06110(9) 0.750000 0.500000 0.0072(2) Uani 1 2 d S T P . .
Cl2 Cl 0.49985(9) 0.74649(5) 0.250000 0.0084(2) Uani 1 2 d S T P . .
Cl1 Cl -0.01924(9) 0.51405(5) 0.250000 0.0080(2) Uani 1 2 d S T P . .
O1 O 0.4542(3) 0.48446(15) 0.250000 0.0077(4) Uani 1 2 d S T P . .
H1E H 0.325886 0.492757 0.264383 0.012 Uiso 0.5 1 d G . . . .
H1F H 0.467119 0.419391 0.237825 0.012 Uiso 0.5 1 d G . . . .
N1 N 0.6225(2) 0.56947(10) 0.43493(10) 0.0054(3) Uani 1 1 d . . . . .
H1A H 0.588192 0.548931 0.370344 0.007 Uiso 1 1 calc R . . . .
H1B H 0.713800 0.621798 0.429311 0.007 Uiso 1 1 calc R . . . .
C1 C 0.5679(3) 0.39216(14) 0.50943(13) 0.0069(4) Uani 1 1 d . . . . .
H1C H 0.528407 0.362403 0.442124 0.008 Uiso 1 1 calc R . . . .
H1D H 0.633219 0.337238 0.550733 0.008 Uiso 1 1 calc R . . . .
C2 C 0.7213(3) 0.48002(15) 0.49218(12) 0.0066(4) Uani 1 1 d . . . . .
H2A H 0.773011 0.504376 0.559557 0.008 Uiso 1 1 calc R . . . .
H2B H 0.838925 0.454094 0.451922 0.008 Uiso 1 1 calc R . . . .

loop_
_atom_site_aniso_label
_atom_site_aniso_U_11
_atom_site_aniso_U_22
_atom_site_aniso_U_33
_atom_site_aniso_U_23
_atom_site_aniso_U_13
_atom_site_aniso_U_12
K1 0.0098(4) 0.0063(4) 0.0102(4) 0.000 0.000 -0.00043(17)
Cl3 0.0071(3) 0.0051(3) 0.0095(4) -0.00155(17) 0.000 0.000
Cl2 0.0105(4) 0.0047(4) 0.0101(4) 0.000 0.000 -0.00009(16)
Cl1 0.0074(3) 0.0072(4) 0.0095(4) 0.000 0.000 0.00104(19)
O1 0.0075(8) 0.0051(9) 0.0104(10) 0.000 0.000 -0.0004(7)
N1 0.0066(7) 0.0032(6) 0.0065(6) 0.0007(5) 0.0010(5) -0.0022(5)
C1 0.0102(9) 0.0032(8) 0.0074(8) -0.0003(5) 0.0023(6) 0.0017(6)
C2 0.0053(8) 0.0083(7) 0.0063(8) 0.0019(5) 0.0006(6) 0.0000(7)

loop_
_atom_type_symbol
_atom_type_description
_atom_type_scat_dispersion_real
_atom_type_scat_dispersion_imag
_atom_type_scat_source
C C 0.0181 0.0091 'International Tables Vol C Tables 4.2.6.8 and 6.1.1.4'
H H 0.0000 0.0000 'International Tables Vol C Tables 4.2.6.8 and 6.1.1.4'
Cl Cl 0.3639 0.7018 'International Tables Vol C Tables 4.2.6.8 and 6.1.1.4'
K K 0.3868 1.0657 'International Tables Vol C Tables 4.2.6.8 and 6.1.1.4'
N N 0.0311 0.0180 'International Tables Vol C Tables 4.2.6.8 and 6.1.1.4'
O O 0.0492 0.0322 'International Tables Vol C Tables 4.2.6.8 and 6.1.1.4'

loop_
_geom_angle_atom_site_label_1
_geom_angle_atom_site_label_2
_geom_angle_atom_site_label_3
_geom_angle
_geom_angle_site_symmetry_1
_geom_angle_site_symmetry_3
_geom_angle_publ_flag
Cl3 K1 Cl3 164.06(3) 6_556 . ?
Cl3 K1 Cl2 82.375(14) 6_556 1_455 ?
Cl3 K1 Cl2 82.375(14) . 1_455 ?
Cl2 K1 Cl3 97.278(14) . 6_556 ?
Cl2 K1 Cl3 97.278(14) . . ?
Cl2 K1 Cl2 172.87(4) . 1_455 ?
Cl2 K1 Cl1 91.84(2) . 3 ?
Cl1 K1 Cl3 86.886(11) . . ?
Cl1 K1 Cl3 92.992(11) 3 6_556 ?
Cl1 K1 Cl3 92.992(11) 3 . ?
Cl1 K1 Cl3 86.886(11) . 6_556 ?
Cl1 K1 Cl2 89.10(2) . . ?
Cl1 K1 Cl2 95.28(2) 3 1_455 ?
Cl1 K1 Cl2 83.77(2) . 1_455 ?
Cl1 K1 Cl1 179.054(19) . 3 ?
K1 Cl3 K1 165.07(3) 7_576 . ?
K1 Cl2 K1 172.87(4) . 1_655 ?
K1 Cl1 K1 175.55(2) . 3_545 ?
H1E O1 H1E 24.9 . 6_556 ?
H1E O1 H1F 104.8 6_556 6_556 ?
H1E O1 H1F 104.8 . . ?
H1E O1 H1F 100.2 . 6_556 ?
H1F O1 H1E 100.2 . 6_556 ?
H1F O1 H1F 21.1 . 6_556 ?
H1A N1 H1B 108.0 . . ?
C1 N1 H1A 109.3 5_666 . ?
C1 N1 H1B 109.3 5_666 . ?
C2 N1 H1A 109.3 . . ?
C2 N1 H1B 109.3 . . ?
C2 N1 C1 111.43(12) . 5_666 ?
N1 C1 H1C 109.4 5_666 . ?
N1 C1 H1D 109.4 5_666 . ?
N1 C1 C2 111.12(14) 5_666 . ?
H1C C1 H1D 108.0 . . ?
C2 C1 H1C 109.4 . . ?
C2 C1 H1D 109.4 . . ?
N1 C2 C1 111.13(16) . . ?
N1 C2 H2A 109.4 . . ?
N1 C2 H2B 109.4 . . ?
C1 C2 H2A 109.4 . . ?
C1 C2 H2B 109.4 . . ?
H2A C2 H2B 108.0 . . ?

loop_
_geom_bond_atom_site_label_1
_geom_bond_atom_site_label_2
_geom_bond_distance
_geom_bond_site_symmetry_2
_geom_bond_publ_flag
K1 Cl3 3.21147(13) 6_556 ?
K1 Cl3 3.21147(13) . ?
K1 Cl2 3.1876(8) . ?
K1 Cl2 3.2402(8) 1_455 ?
K1 Cl1 3.1633(7) . ?
K1 Cl1 3.2092(7) 3 ?
O1 H1E 0.85(2) 6_556 ?
O1 H1E 0.8500 . ?
O1 H1F 0.8470 . ?
O1 H1F 0.85(2) 6_556 ?
N1 H1A 0.8900 . ?
N1 H1B 0.8900 . ?
N1 C1 1.494(2) 5_666 ?
N1 C2 1.493(2) . ?
C1 H1C 0.9700 . ?
C1 H1D 0.9700 . ?
C1 C2 1.506(3) . ?
C2 H2A 0.9700 . ?
C2 H2B 0.9700 . ?
